data_7223479
loop_
_publ_author_name
'Gotzmann, Carla'
'Braun, Friederike'
'Bartholom\"a, Mark D'

_publ_section_title
;
 Synthesis,64Cu-labeling and PET imaging of 1,4,7-triazacyclononane
 derived chelators with pendant azaheterocyclic arms
;
_journal_name_full 'RSC Adv.'
_journal_paper_doi 10.1039/C5RA21131J
_journal_year 2015
_chemical_formula_moiety 'C18 H24 Cu N6 S3, 2(N O3)'
_chemical_formula_sum 'C18 H24 Cu N8 O6 S3'
_chemical_formula_weight 608.17
_chemical_name_common 'Copper NOTThia complex nitrate'
_space_group_crystal_system monoclinic
_space_group_IT_number 14
_space_group_name_Hall '-P 2ybc'
_space_group_name_H-M_alt 'P 1 21/c 1'
_symmetry_space_group_name_Hall '-P 2ybc'
_symmetry_space_group_name_H-M 'P 1 21/c 1'
_atom_sites_solution_hydrogens geom
_atom_sites_solution_primary direct
_audit_creation_date 2015-01-13
_audit_creation_method
;
Olex2 1.2
(compiled 2015.01.12 svn.r3133 for OlexSys, GUI svn.r4987)
;
_audit_update_record
;
2015-01-13 deposited with the CCDC.
2015-12-11 downloaded from the CCDC.
;
_cell_angle_alpha 90
_cell_angle_beta 95.926(2)
_cell_angle_gamma 90
_cell_formula_units_Z 4
_cell_length_a 8.3376(3)
_cell_length_b 16.3381(6)
_cell_length_c 17.2140(6)
_cell_measurement_temperature 100.0(2)
_cell_volume 2332.37(15)
_computing_cell_refinement 'Bruker SAINT'
_computing_data_collection 'Bruker APEX2'
_computing_data_reduction 'Bruker SAINT'
_computing_molecular_graphics 'Olex2 (Dolomanov et al., 2009)'
_computing_publication_material 'Olex2 (Dolomanov et al., 2009)'
_computing_structure_refinement 'XL (Sheldrick, 2008)'
_computing_structure_solution 'XS (Sheldrick, 2008)'
_diffrn_ambient_temperature 100.0(2)
_diffrn_detector 'Bruker APEX2 area detector'
_diffrn_detector_area_resol_mean 8.33
_diffrn_detector_type 'CCD area detector'
_diffrn_measured_fraction_theta_full 0.999
_diffrn_measured_fraction_theta_max 0.998
_diffrn_measurement_device 'three-circle fixed chi diffractometer'
_diffrn_measurement_device_type 'Bruker Apex-II Quazar'
_diffrn_measurement_method '\w and \f scans'
_diffrn_radiation_monochromator 'mirror optics'
_diffrn_radiation_probe x-ray
_diffrn_radiation_type MoK\a
_diffrn_radiation_wavelength 0.71073
_diffrn_reflns_av_R_equivalents 0.0362
_diffrn_reflns_av_unetI/netI 0.0300
_diffrn_reflns_laue_measured_fraction_full 0.999
_diffrn_reflns_laue_measured_fraction_max 0.998
_diffrn_reflns_limit_h_max 10
_diffrn_reflns_limit_h_min -10
_diffrn_reflns_limit_k_max 15
_diffrn_reflns_limit_k_min -21
_diffrn_reflns_limit_l_max 19
_diffrn_reflns_limit_l_min -22
_diffrn_reflns_number 23641
_diffrn_reflns_point_group_measured_fraction_full 0.999
_diffrn_reflns_point_group_measured_fraction_max 0.998
_diffrn_reflns_theta_full 25.242
_diffrn_reflns_theta_max 27.518
_diffrn_reflns_theta_min 2.456
_diffrn_source 'microfocus sealed tube'
_exptl_absorpt_coefficient_mu 1.260
_exptl_absorpt_correction_T_max 0.7456
_exptl_absorpt_correction_T_min 0.6529
_exptl_absorpt_correction_type multi-scan
_exptl_absorpt_process_details
;
SADABS-2008/1 (Bruker,2008) was used for absorption correction.
wR2(int) was 0.1398 before and 0.0426 after correction.
The Ratio of minimum to maximum transmission is 0.8757.
The \l/2 correction factor is 0.0015.
;
_exptl_crystal_colour 'clear light green'
_exptl_crystal_colour_lustre clear
_exptl_crystal_colour_modifier light
_exptl_crystal_colour_primary green
_exptl_crystal_density_diffrn 1.732
_exptl_crystal_description plate
_exptl_crystal_F_000 1252
_exptl_crystal_recrystallization_method 'Re-crystallisation from solvent: '
_exptl_crystal_size_max 0.1
_exptl_crystal_size_mid 0.1
_exptl_crystal_size_min 0.05
_refine_diff_density_max 0.571
_refine_diff_density_min -0.631
_refine_diff_density_rms 0.067
_refine_ls_extinction_method none
_refine_ls_goodness_of_fit_ref 1.034
_refine_ls_hydrogen_treatment constr
_refine_ls_matrix_type full
_refine_ls_number_parameters 325
_refine_ls_number_reflns 5351
_refine_ls_number_restraints 0
_refine_ls_restrained_S_all 1.034
_refine_ls_R_factor_all 0.0382
_refine_ls_R_factor_gt 0.0292
_refine_ls_shift/su_max 0.001
_refine_ls_shift/su_mean 0.000
_refine_ls_structure_factor_coef Fsqd
_refine_ls_weighting_details 'w=1/[\s^2^(Fo^2^)+(0.0284P)^2^+1.7072P] where P=(Fo^2^+2Fc^2^)/3'
_refine_ls_weighting_scheme calc
_refine_ls_wR_factor_gt 0.0647
_refine_ls_wR_factor_ref 0.0684
_reflns_Friedel_coverage 0.000
_reflns_number_gt 4515
_reflns_number_total 5351
_reflns_threshold_expression 'I > 2\s(I)'
_cod_data_source_file c5ra21131j2.cif
_cod_data_source_block mb_cg008_0m
_cod_database_code 7223479
_shelxl_version_number 2014/6
_shelx_space_group_comment
;
The symmetry employed for this shelxl refinement is uniquely defined
by the following loop, which should always be used as a source of
symmetry information in preference to the above space-group names.
They are only intended as comments.
;
_olex2_refinement_description
;
1. Fixed Uiso
 At 1.2 times of:
  All C(H) groups, All C(H,H) groups
2.a Secondary CH2 refined with riding coordinates:
 C1(H1A,H1B), C2(H2A,H2B), C3(H3A,H3B), C4(H4A,H4B), C5(H5A,H5B), C6(H6A,H6B),
 C7(H7A,H7B), C11(H11A,H11B), C15(H15A,H15B)
2.b Aromatic/amide H refined with riding coordinates:
 C9(H9), C10(H10), C13(H13), C14(H14), C17(H17), C18(H18)
;
_olex2_submission_special_instructions 'No special instructions were received'

loop_
_space_group_symop_operation_xyz
'x, y, z'
'-x, y+1/2, -z+1/2'
'-x, -y, -z'
'x, -y-1/2, z-1/2'

loop_
_atom_site_label
_atom_site_type_symbol
_atom_site_fract_x
_atom_site_fract_y
_atom_site_fract_z
_atom_site_U_iso_or_equiv
_atom_site_adp_type
_atom_site_occupancy
_atom_site_site_symmetry_order
_atom_site_calc_flag
_atom_site_refinement_flags_posn
Cu1 Cu 0.27459(3) 0.73319(2) 0.18328(2) 0.01338(7) Uani 1 1 d .
S1 S 0.58143(6) 0.54980(3) 0.08428(3) 0.01884(11) Uani 1 1 d .
S2 S 0.65284(6) 0.90968(3) 0.30874(3) 0.01643(11) Uani 1 1 d .
S3 S -0.03789(6) 0.63580(3) 0.36048(3) 0.01634(11) Uani 1 1 d .
O1 O 0.59260(18) 0.58876(10) 0.41641(9) 0.0286(4) Uani 1 1 d .
O2 O 0.81411(18) 0.55668(9) 0.48734(8) 0.0223(3) Uani 1 1 d .
O3 O 0.68602(18) 0.66790(9) 0.51109(9) 0.0267(3) Uani 1 1 d .
O4 O 0.90763(18) 0.94254(10) 0.43409(9) 0.0281(3) Uani 1 1 d .
O5 O 1.11764(19) 0.91881(9) 0.37242(9) 0.0284(4) Uani 1 1 d .
O6 O 0.96837(18) 1.02550(9) 0.34326(9) 0.0278(4) Uani 1 1 d .
N1 N 0.21672(18) 0.71245(10) 0.06190(9) 0.0128(3) Uani 1 1 d .
N2 N 0.30926(18) 0.86441(10) 0.13272(9) 0.0129(3) Uani 1 1 d .
N3 N 0.04010(18) 0.77878(9) 0.17822(9) 0.0120(3) Uani 1 1 d .
N4 N 0.44792(18) 0.65284(10) 0.16662(9) 0.0139(3) Uani 1 1 d .
N5 N 0.44519(19) 0.79892(10) 0.26986(9) 0.0157(3) Uani 1 1 d .
N6 N 0.18787(18) 0.66427(9) 0.27539(9) 0.0126(3) Uani 1 1 d .
N7 N 0.69661(19) 0.60415(10) 0.47192(9) 0.0156(3) Uani 1 1 d .
N8 N 0.9984(2) 0.96225(10) 0.38368(10) 0.0202(4) Uani 1 1 d .
C1 C 0.3066(2) 0.77342(12) 0.01894(11) 0.0148(4) Uani 1 1 d .
H1A H 0.2697 0.7699 -0.0375 0.018 Uiso 1 1 calc R
H1B H 0.4229 0.7598 0.0259 0.018 Uiso 1 1 calc R
C2 C 0.2836(2) 0.86047(12) 0.04665(11) 0.0154(4) Uani 1 1 d .
H2A H 0.3611 0.8972 0.0240 0.019 Uiso 1 1 calc R
H2B H 0.1732 0.8793 0.0286 0.019 Uiso 1 1 calc R
C3 C 0.1822(2) 0.91053(12) 0.16748(11) 0.0154(4) Uani 1 1 d .
H3A H 0.1721 0.9658 0.1440 0.019 Uiso 1 1 calc R
H3B H 0.2124 0.9169 0.2243 0.019 Uiso 1 1 calc R
C4 C 0.0221(2) 0.86638(11) 0.15376(11) 0.0150(4) Uani 1 1 d .
H4A H -0.0577 0.8935 0.1839 0.018 Uiso 1 1 calc R
H4B H -0.0182 0.8693 0.0977 0.018 Uiso 1 1 calc R
C5 C -0.0437(2) 0.72168(12) 0.11922(11) 0.0145(4) Uani 1 1 d .
H5A H -0.1574 0.7390 0.1073 0.017 Uiso 1 1 calc R
H5B H -0.0433 0.6657 0.1413 0.017 Uiso 1 1 calc R
C6 C 0.0380(2) 0.72062(12) 0.04430(11) 0.0157(4) Uani 1 1 d .
H6A H -0.0040 0.6742 0.0112 0.019 Uiso 1 1 calc R
H6B H 0.0128 0.7719 0.0149 0.019 Uiso 1 1 calc R
C7 C 0.2760(2) 0.62900(12) 0.04619(11) 0.0163(4) Uani 1 1 d .
H7A H 0.2978 0.6242 -0.0091 0.020 Uiso 1 1 calc R
H7B H 0.1940 0.5876 0.0565 0.020 Uiso 1 1 calc R
C8 C 0.4276(2) 0.61545(12) 0.09904(11) 0.0145(4) Uani 1 1 d .
C9 C 0.6739(2) 0.57200(12) 0.17565(12) 0.0186(4) Uani 1 1 d .
H9 H 0.7721 0.5484 0.1981 0.022 Uiso 1 1 calc R
C10 C 0.5868(2) 0.62773(12) 0.21085(12) 0.0174(4) Uani 1 1 d .
H10 H 0.6183 0.6481 0.2619 0.021 Uiso 1 1 calc R
C11 C 0.4694(2) 0.89478(12) 0.16147(11) 0.0156(4) Uani 1 1 d .
H11A H 0.4700 0.9554 0.1606 0.019 Uiso 1 1 calc R
H11B H 0.5500 0.8749 0.1275 0.019 Uiso 1 1 calc R
C12 C 0.5112(2) 0.86468(11) 0.24337(11) 0.0136(4) Uani 1 1 d .
C13 C 0.6251(2) 0.83366(13) 0.37518(11) 0.0194(4) Uani 1 1 d .
H13 H 0.6819 0.8294 0.4258 0.023 Uiso 1 1 calc R
C14 C 0.5106(2) 0.78096(12) 0.34478(11) 0.0181(4) Uani 1 1 d .
H14 H 0.4777 0.7349 0.3729 0.022 Uiso 1 1 calc R
C15 C -0.0222(2) 0.76775(12) 0.25486(11) 0.0150(4) Uani 1 1 d .
H15A H -0.1413 0.7637 0.2479 0.018 Uiso 1 1 calc R
H15B H 0.0078 0.8154 0.2888 0.018 Uiso 1 1 calc R
C16 C 0.0480(2) 0.69141(11) 0.29193(10) 0.0124(4) Uani 1 1 d .
C17 C 0.1265(2) 0.57208(12) 0.36913(11) 0.0163(4) Uani 1 1 d .
H17 H 0.1406 0.5266 0.4036 0.020 Uiso 1 1 calc R
C18 C 0.2331(2) 0.59622(12) 0.31956(11) 0.0157(4) Uani 1 1 d .
H18 H 0.3318 0.5683 0.3155 0.019 Uiso 1 1 calc R

loop_
_atom_site_aniso_label
_atom_site_aniso_U_11
_atom_site_aniso_U_22
_atom_site_aniso_U_33
_atom_site_aniso_U_23
_atom_site_aniso_U_13
_atom_site_aniso_U_12
Cu1 0.01471(12) 0.01404(12) 0.01096(11) -0.00012(9) -0.00074(8) 0.00406(9)
S1 0.0183(2) 0.0164(2) 0.0223(3) -0.0024(2) 0.00422(19) 0.0041(2)
S2 0.0148(2) 0.0156(2) 0.0182(2) -0.00220(19) -0.00144(18) -0.00209(19)
S3 0.0177(2) 0.0182(2) 0.0135(2) 0.00263(18) 0.00358(17) -0.00442(19)
O1 0.0235(8) 0.0323(9) 0.0274(8) -0.0066(7) -0.0101(6) -0.0030(7)
O2 0.0262(8) 0.0201(8) 0.0202(7) 0.0064(6) 0.0011(6) 0.0082(6)
O3 0.0233(8) 0.0243(8) 0.0325(9) -0.0138(7) 0.0019(6) 0.0022(6)
O4 0.0285(8) 0.0295(9) 0.0256(8) 0.0061(7) -0.0004(6) -0.0058(7)
O5 0.0309(9) 0.0246(8) 0.0283(8) -0.0031(7) -0.0042(7) 0.0074(7)
O6 0.0227(8) 0.0213(8) 0.0383(9) 0.0131(7) -0.0024(7) -0.0035(6)
N1 0.0131(8) 0.0120(8) 0.0134(8) -0.0003(6) 0.0010(6) -0.0001(6)
N2 0.0132(8) 0.0139(8) 0.0116(7) -0.0009(6) 0.0011(6) -0.0005(6)
N3 0.0137(8) 0.0096(8) 0.0125(7) 0.0019(6) 0.0009(6) 0.0002(6)
N4 0.0124(8) 0.0155(8) 0.0137(8) -0.0007(6) 0.0008(6) 0.0001(6)
N5 0.0171(8) 0.0135(8) 0.0171(8) -0.0003(7) 0.0035(6) -0.0011(7)
N6 0.0127(8) 0.0107(8) 0.0144(8) -0.0002(6) 0.0013(6) -0.0014(6)
N7 0.0153(8) 0.0179(8) 0.0142(8) 0.0012(7) 0.0033(6) -0.0035(7)
N8 0.0212(9) 0.0161(9) 0.0213(9) 0.0001(7) -0.0072(7) -0.0042(7)
C1 0.0178(9) 0.0167(10) 0.0099(8) 0.0024(7) 0.0020(7) -0.0016(8)
C2 0.0169(9) 0.0165(10) 0.0128(9) 0.0028(7) 0.0006(7) -0.0008(8)
C3 0.0186(10) 0.0099(9) 0.0179(9) 0.0004(7) 0.0024(7) 0.0011(7)
C4 0.0171(9) 0.0115(9) 0.0162(9) 0.0034(7) 0.0010(7) 0.0039(7)
C5 0.0122(9) 0.0134(9) 0.0174(9) 0.0001(7) -0.0009(7) -0.0005(7)
C6 0.0136(9) 0.0161(10) 0.0166(9) -0.0009(7) -0.0023(7) -0.0002(7)
C7 0.0179(10) 0.0152(9) 0.0151(9) -0.0033(8) -0.0010(7) 0.0007(8)
C8 0.0146(9) 0.0128(9) 0.0165(9) 0.0002(7) 0.0039(7) -0.0003(7)
C9 0.0138(9) 0.0186(10) 0.0234(10) 0.0031(8) 0.0021(8) 0.0006(8)
C10 0.0130(9) 0.0198(10) 0.0188(10) 0.0022(8) -0.0005(7) -0.0011(8)
C11 0.0168(9) 0.0140(9) 0.0159(9) 0.0014(7) 0.0009(7) -0.0043(8)
C12 0.0113(9) 0.0124(9) 0.0173(9) -0.0022(7) 0.0024(7) 0.0002(7)
C13 0.0204(10) 0.0232(11) 0.0147(9) 0.0009(8) 0.0019(8) 0.0050(8)
C14 0.0210(10) 0.0171(10) 0.0170(9) 0.0031(8) 0.0058(8) 0.0006(8)
C15 0.0155(9) 0.0144(9) 0.0159(9) 0.0008(8) 0.0052(7) 0.0035(8)
C16 0.0142(9) 0.0119(9) 0.0110(8) -0.0012(7) 0.0010(7) -0.0033(7)
C17 0.0229(10) 0.0119(9) 0.0127(9) 0.0009(7) -0.0053(7) -0.0027(8)
C18 0.0164(9) 0.0126(9) 0.0171(9) -0.0018(8) -0.0032(7) 0.0003(8)

loop_
_atom_type_symbol
_atom_type_description
_atom_type_scat_dispersion_real
_atom_type_scat_dispersion_imag
_atom_type_scat_source
C C 0.0033 0.0016 'International Tables Vol C Tables 4.2.6.8 and 6.1.1.4'
H H 0.0000 0.0000 'International Tables Vol C Tables 4.2.6.8 and 6.1.1.4'
Cu Cu 0.3201 1.2651 'International Tables Vol C Tables 4.2.6.8 and 6.1.1.4'
N N 0.0061 0.0033 'International Tables Vol C Tables 4.2.6.8 and 6.1.1.4'
O O 0.0106 0.0060 'International Tables Vol C Tables 4.2.6.8 and 6.1.1.4'
S S 0.1246 0.1234 'International Tables Vol C Tables 4.2.6.8 and 6.1.1.4'

loop_
_geom_angle_atom_site_label_1
_geom_angle_atom_site_label_2
_geom_angle_atom_site_label_3
_geom_angle
N1 Cu1 N2 78.73(6)
N1 Cu1 N5 143.16(6)
N1 Cu1 N6 126.01(6)
N3 Cu1 N1 84.21(6)
N3 Cu1 N2 78.97(6)
N3 Cu1 N5 112.76(6)
N3 Cu1 N6 80.28(6)
N4 Cu1 N1 81.25(6)
N4 Cu1 N2 115.45(6)
N4 Cu1 N3 156.77(6)
N4 Cu1 N5 89.51(6)
N4 Cu1 N6 93.77(6)
N5 Cu1 N2 73.30(6)
N6 Cu1 N2 145.51(6)
N6 Cu1 N5 89.95(6)
C8 S1 C9 90.24(9)
C12 S2 C13 89.77(10)
C16 S3 C17 89.70(9)
C1 N1 Cu1 107.90(11)
C1 N1 C6 112.44(15)
C6 N1 Cu1 107.80(11)
C7 N1 Cu1 106.25(11)
C7 N1 C1 109.26(14)
C7 N1 C6 112.86(15)
C2 N2 Cu1 108.80(11)
C3 N2 Cu1 101.26(11)
C3 N2 C2 113.18(15)
C11 N2 Cu1 109.16(11)
C11 N2 C2 112.77(14)
C11 N2 C3 110.97(15)
C4 N3 Cu1 114.83(11)
C4 N3 C5 112.27(14)
C5 N3 Cu1 100.11(11)
C15 N3 Cu1 109.50(11)
C15 N3 C4 109.51(14)
C15 N3 C5 110.29(14)
C8 N4 Cu1 113.92(13)
C8 N4 C10 112.06(16)
C10 N4 Cu1 134.02(13)
C12 N5 Cu1 115.14(13)
C12 N5 C14 111.09(16)
C14 N5 Cu1 133.39(13)
C16 N6 Cu1 111.22(12)
C16 N6 C18 110.69(16)
C18 N6 Cu1 137.96(13)
O1 N7 O2 120.17(17)
O1 N7 O3 119.95(17)
O3 N7 O2 119.86(16)
O4 N8 O5 120.53(17)
O4 N8 O6 119.73(18)
O5 N8 O6 119.74(18)
N1 C1 H1A 109.1
N1 C1 H1B 109.1
N1 C1 C2 112.61(15)
H1A C1 H1B 107.8
C2 C1 H1A 109.1
C2 C1 H1B 109.1
N2 C2 C1 110.26(15)
N2 C2 H2A 109.6
N2 C2 H2B 109.6
C1 C2 H2A 109.6
C1 C2 H2B 109.6
H2A C2 H2B 108.1
N2 C3 H3A 109.5
N2 C3 H3B 109.5
N2 C3 C4 110.58(15)
H3A C3 H3B 108.1
C4 C3 H3A 109.5
C4 C3 H3B 109.5
N3 C4 C3 110.54(15)
N3 C4 H4A 109.5
N3 C4 H4B 109.5
C3 C4 H4A 109.5
C3 C4 H4B 109.5
H4A C4 H4B 108.1
N3 C5 H5A 109.4
N3 C5 H5B 109.4
N3 C5 C6 111.34(15)
H5A C5 H5B 108.0
C6 C5 H5A 109.4
C6 C5 H5B 109.4
N1 C6 C5 110.71(15)
N1 C6 H6A 109.5
N1 C6 H6B 109.5
C5 C6 H6A 109.5
C5 C6 H6B 109.5
H6A C6 H6B 108.1
N1 C7 H7A 110.2
N1 C7 H7B 110.2
N1 C7 C8 107.55(15)
H7A C7 H7B 108.5
C8 C7 H7A 110.2
C8 C7 H7B 110.2
N4 C8 S1 113.21(14)
N4 C8 C7 119.68(17)
C7 C8 S1 127.00(14)
S1 C9 H9 125.0
C10 C9 S1 110.04(15)
C10 C9 H9 125.0
N4 C10 H10 122.8
C9 C10 N4 114.40(18)
C9 C10 H10 122.8
N2 C11 H11A 109.9
N2 C11 H11B 109.9
N2 C11 C12 108.83(15)
H11A C11 H11B 108.3
C12 C11 H11A 109.9
C12 C11 H11B 109.9
N5 C12 S2 114.19(14)
N5 C12 C11 122.04(17)
C11 C12 S2 123.73(14)
S2 C13 H13 125.0
C14 C13 S2 109.94(15)
C14 C13 H13 125.0
N5 C14 H14 122.5
C13 C14 N5 114.99(18)
C13 C14 H14 122.5
N3 C15 H15A 109.9
N3 C15 H15B 109.9
N3 C15 C16 108.96(15)
H15A C15 H15B 108.3
C16 C15 H15A 109.9
C16 C15 H15B 109.9
N6 C16 S3 114.72(14)
N6 C16 C15 120.67(16)
C15 C16 S3 124.55(14)
S3 C17 H17 125.1
C18 C17 S3 109.84(15)
C18 C17 H17 125.1
N6 C18 H18 122.5
C17 C18 N6 115.04(17)
C17 C18 H18 122.5

loop_
_geom_bond_atom_site_label_1
_geom_bond_atom_site_label_2
_geom_bond_distance
Cu1 N1 2.1224(15)
Cu1 N2 2.3430(16)
Cu1 N3 2.0855(15)
Cu1 N4 1.9949(16)
Cu1 N5 2.2271(16)
Cu1 N6 2.1311(15)
S1 C8 1.7111(19)
S1 C9 1.717(2)
S2 C12 1.7106(19)
S2 C13 1.720(2)
S3 C16 1.7044(18)
S3 C17 1.715(2)
O1 N7 1.248(2)
O2 N7 1.256(2)
O3 N7 1.249(2)
O4 N8 1.251(2)
O5 N8 1.253(2)
O6 N8 1.256(2)
N1 C1 1.488(2)
N1 C6 1.496(2)
N1 C7 1.484(2)
N2 C2 1.476(2)
N2 C3 1.476(2)
N2 C11 1.462(2)
N3 C4 1.495(2)
N3 C5 1.498(2)
N3 C15 1.478(2)
N4 C8 1.309(2)
N4 C10 1.381(2)
N5 C12 1.311(2)
N5 C14 1.379(2)
N6 C16 1.306(2)
N6 C18 1.377(2)
C1 H1A 0.9900
C1 H1B 0.9900
C1 C2 1.519(3)
C2 H2A 0.9900
C2 H2B 0.9900
C3 H3A 0.9900
C3 H3B 0.9900
C3 C4 1.514(3)
C4 H4A 0.9900
C4 H4B 0.9900
C5 H5A 0.9900
C5 H5B 0.9900
C5 C6 1.520(3)
C6 H6A 0.9900
C6 H6B 0.9900
C7 H7A 0.9900
C7 H7B 0.9900
C7 C8 1.496(3)
C9 H9 0.9500
C9 C10 1.347(3)
C10 H10 0.9500
C11 H11A 0.9900
C11 H11B 0.9900
C11 C12 1.500(3)
C13 H13 0.9500
C13 C14 1.350(3)
C14 H14 0.9500
C15 H15A 0.9900
C15 H15B 0.9900
C15 C16 1.493(3)
C17 H17 0.9500
C17 C18 1.353(3)
C18 H18 0.9500

loop_
_geom_torsion_atom_site_label_1
_geom_torsion_atom_site_label_2
_geom_torsion_atom_site_label_3
_geom_torsion_atom_site_label_4
_geom_torsion
Cu1 N1 C1 C2 -50.93(17)
Cu1 N1 C6 C5 -12.61(18)
Cu1 N1 C7 C8 -34.81(16)
Cu1 N2 C2 C1 -21.29(17)
Cu1 N2 C3 C4 -50.25(15)
Cu1 N2 C11 C12 -35.33(17)
Cu1 N3 C4 C3 -21.40(18)
Cu1 N3 C5 C6 -54.46(15)
Cu1 N3 C15 C16 -32.81(17)
Cu1 N4 C8 S1 177.57(8)
Cu1 N4 C8 C7 -5.9(2)
Cu1 N4 C10 C9 -178.38(14)
Cu1 N5 C12 S2 -175.38(8)
Cu1 N5 C12 C11 2.2(2)
Cu1 N5 C14 C13 173.00(14)
Cu1 N6 C16 S3 175.77(8)
Cu1 N6 C16 C15 -7.0(2)
Cu1 N6 C18 C17 -175.03(14)
S1 C9 C10 N4 0.2(2)
S2 C13 C14 N5 0.5(2)
S3 C17 C18 N6 0.4(2)
N1 C1 C2 N2 48.5(2)
N1 C7 C8 S1 -155.00(14)
N1 C7 C8 N4 29.0(2)
N2 C3 C4 N3 50.9(2)
N2 C11 C12 S2 -158.72(13)
N2 C11 C12 N5 23.9(2)
N3 C5 C6 N1 46.9(2)
N3 C15 C16 S3 -155.76(13)
N3 C15 C16 N6 27.3(2)
C1 N1 C6 C5 -131.42(16)
C1 N1 C7 C8 81.36(18)
C2 N2 C3 C4 66.03(19)
C2 N2 C11 C12 -156.38(15)
C3 N2 C2 C1 -133.01(16)
C3 N2 C11 C12 75.45(19)
C4 N3 C5 C6 67.82(19)
C4 N3 C15 C16 -159.55(15)
C5 N3 C4 C3 -134.88(16)
C5 N3 C15 C16 76.42(18)
C6 N1 C1 C2 67.82(19)
C6 N1 C7 C8 -152.75(15)
C7 N1 C1 C2 -166.04(15)
C7 N1 C6 C5 104.41(18)
C8 S1 C9 C10 -1.13(16)
C8 N4 C10 C9 1.3(2)
C9 S1 C8 N4 1.92(15)
C9 S1 C8 C7 -174.32(18)
C10 N4 C8 S1 -2.2(2)
C10 N4 C8 C7 174.39(17)
C11 N2 C2 C1 99.97(18)
C11 N2 C3 C4 -166.02(15)
C12 S2 C13 C14 -1.08(16)
C12 N5 C14 C13 0.6(2)
C13 S2 C12 N5 1.51(15)
C13 S2 C12 C11 -176.06(17)
C14 N5 C12 S2 -1.5(2)
C14 N5 C12 C11 176.12(17)
C15 N3 C4 C3 102.25(17)
C15 N3 C5 C6 -169.76(15)
C16 S3 C17 C18 -0.73(15)
C16 N6 C18 C17 0.3(2)
C17 S3 C16 N6 0.93(15)
C17 S3 C16 C15 -176.19(17)
C18 N6 C16 S3 -0.8(2)
C18 N6 C16 C15 176.40(16)
